data_7212111
loop_
_publ_author_name
'Bai, Yan'
'Gao, Hui'
'Dang, Dong-Bin'
'Guo, Xiang-Yang'
'An, Bing'
'Shang, Wei-Li'

_publ_section_title
;
 A series of metal--organic frameworks based on polydentate Schiff-base
 ligands derived from benzil dihydrazone: synthesis, crystal structures
 and luminescent properties
;
_journal_issue 5
_journal_name_full CrystEngComm
_journal_page_first 1422
_journal_paper_doi 10.1039/b919813j
_journal_volume 12
_journal_year 2010
_chemical_formula_sum 'C28 H26 Ag N7 O4'
_chemical_formula_weight 632.43
_chemical_name_systematic
;
?
;
_space_group_IT_number 9
_symmetry_cell_setting monoclinic
_symmetry_space_group_name_Hall 'C -2yc'
_symmetry_space_group_name_H-M 'C 1 c 1'
_atom_sites_solution_hydrogens geom
_atom_sites_solution_primary direct
_atom_sites_solution_secondary difmap
_audit_creation_method SHELXL-97
_cell_angle_alpha 90.00
_cell_angle_beta 96.672(19)
_cell_angle_gamma 90.00
_cell_formula_units_Z 4
_cell_length_a 12.162(9)
_cell_length_b 13.554(9)
_cell_length_c 17.423(13)
_cell_measurement_reflns_used 2249
_cell_measurement_temperature 296(2)
_cell_measurement_theta_max 20.77
_cell_measurement_theta_min 2.26
_cell_volume 2853(4)
_computing_cell_refinement 'Bruker SMART'
_computing_data_collection 'Bruker SMART'
_computing_data_reduction 'Bruker SAINT'
_computing_molecular_graphics 'Bruker SHELXTL'
_computing_publication_material 'Bruker SHELXTL'
_computing_structure_refinement 'Bruker SHELXTL'
_computing_structure_solution 'Bruker SHELXTL'
_diffrn_ambient_temperature 296(2)
_diffrn_measured_fraction_theta_full 1.000
_diffrn_measured_fraction_theta_max 1.000
_diffrn_measurement_device_type 'CCD area detector'
_diffrn_measurement_method 'phi and omega'
_diffrn_radiation_monochromator graphite
_diffrn_radiation_source 'fine-focus sealed tube'
_diffrn_radiation_type MoK\a
_diffrn_radiation_wavelength 0.71073
_diffrn_reflns_av_R_equivalents 0.0264
_diffrn_reflns_av_sigmaI/netI 0.0341
_diffrn_reflns_limit_h_max 14
_diffrn_reflns_limit_h_min -14
_diffrn_reflns_limit_k_max 16
_diffrn_reflns_limit_k_min -16
_diffrn_reflns_limit_l_max 21
_diffrn_reflns_limit_l_min -15
_diffrn_reflns_number 7763
_diffrn_reflns_theta_full 26.00
_diffrn_reflns_theta_max 26.00
_diffrn_reflns_theta_min 2.26
_exptl_absorpt_coefficient_mu 0.752
_exptl_absorpt_correction_type none
_exptl_crystal_colour yellow
_exptl_crystal_density_diffrn 1.473
_exptl_crystal_density_method 'not measured'
_exptl_crystal_description block
_exptl_crystal_F_000 1288
_exptl_crystal_size_max 0.20
_exptl_crystal_size_mid 0.15
_exptl_crystal_size_min 0.15
_refine_diff_density_max 0.445
_refine_diff_density_min -0.372
_refine_diff_density_rms 0.044
_refine_ls_abs_structure_details 'Flack H D (1983), Acta Cryst. A39, 876-881'
_refine_ls_abs_structure_Flack 0.24(4)
_refine_ls_extinction_method none
_refine_ls_goodness_of_fit_ref 0.978
_refine_ls_hydrogen_treatment constr
_refine_ls_matrix_type full
_refine_ls_number_parameters 398
_refine_ls_number_reflns 3681
_refine_ls_number_restraints 14
_refine_ls_restrained_S_all 0.976
_refine_ls_R_factor_all 0.0688
_refine_ls_R_factor_gt 0.0416
_refine_ls_shift/su_max 0.000
_refine_ls_shift/su_mean 0.000
_refine_ls_structure_factor_coef Fsqd
_refine_ls_weighting_details 'calc w=1/[\s^2^(Fo^2^)+(0.0710P)^2^+0.0000P] where P=(Fo^2^+2Fc^2^)/3'
_refine_ls_weighting_scheme calc
_refine_ls_wR_factor_gt 0.1065
_refine_ls_wR_factor_ref 0.1182
_reflns_number_gt 2491
_reflns_number_total 3681
_reflns_threshold_expression >2sigma(I)
_cod_data_source_file b919813j.txt
_cod_data_source_block 3
_cod_depositor_comments
;
The following automatic conversions were performed:

'_symmetry_cell_setting' value 'Monoclinic' changed to 'monoclinic'
according to /home/saulius/struct/CIF-dictionaries/cif_core.dic
dictionary named 'cif_core.dic' version 2.4.2 from 2011-04-26.

Automatic conversion script
Id: cif_fix_values 1891 2012-01-12 08:04:46Z andrius 
;
_cod_original_cell_volume 2853(3)
_cod_original_sg_symbol_H-M 'Cc '
_cod_database_code 7212111

loop_
_symmetry_equiv_pos_as_xyz
'x, y, z'
'x, -y, z+1/2'
'x+1/2, y+1/2, z'
'x+1/2, -y+1/2, z+1/2'

loop_
_atom_site_label
_atom_site_type_symbol
_atom_site_fract_x
_atom_site_fract_y
_atom_site_fract_z
_atom_site_U_iso_or_equiv
_atom_site_adp_type
_atom_site_occupancy
_atom_site_symmetry_multiplicity
_atom_site_calc_flag
_atom_site_refinement_flags
_atom_site_disorder_assembly
_atom_site_disorder_group
Ag1 Ag 0.56272(7) 0.07166(5) 0.22891(5) 0.1250(3) Uani 1 1 d . . .
N1 N 0.6950(5) -0.0347(4) 0.2591(4) 0.0825(15) Uani 1 1 d . . .
N6 N 1.3973(6) -0.1193(4) 0.6869(3) 0.0888(17) Uani 1 1 d . . .
C21 C 1.0768(5) -0.2437(4) 0.6318(4) 0.0735(16) Uani 1 1 d . . .
H21A H 1.0199 -0.2269 0.6606 0.088 Uiso 1 1 calc R . .
N5 N 1.0608(4) -0.3044(4) 0.5772(3) 0.0709(12) Uani 1 1 d . . .
N2 N 0.9342(4) -0.3057(3) 0.3790(3) 0.0650(12) Uani 1 1 d . . .
N3 N 1.0262(4) -0.3693(3) 0.3937(3) 0.0609(11) Uani 1 1 d . . .
C2 C 0.6741(6) -0.1132(5) 0.3004(4) 0.0802(17) Uani 1 1 d . . .
H2A H 0.6022 -0.1236 0.3118 0.096 Uiso 1 1 calc R A .
C1 C 0.7551(5) -0.1798(4) 0.3270(4) 0.0744(17) Uani 1 1 d . . .
H1A H 0.7382 -0.2335 0.3567 0.089 Uiso 1 1 calc R . .
C5 C 0.8621(5) -0.1660(4) 0.3090(3) 0.0620(14) Uani 1 1 d . . .
C4 C 0.8844(6) -0.0848(4) 0.2653(4) 0.0773(18) Uani 1 1 d . . .
H4A H 0.9553 -0.0730 0.2523 0.093 Uiso 1 1 calc R . .
C3 C 0.7960(8) -0.0206(5) 0.2409(5) 0.095(2) Uani 1 1 d . . .
H3A H 0.8094 0.0339 0.2109 0.114 Uiso 1 1 calc R A .
C6 C 0.9516(5) -0.2360(4) 0.3347(3) 0.0602(13) Uani 1 1 d . . .
H6A H 1.0210 -0.2284 0.3180 0.072 Uiso 1 1 calc R . .
C7 C 1.0256(5) -0.4158(3) 0.4573(4) 0.0540(14) Uani 1 1 d . . .
C8 C 1.1200(5) -0.4822(4) 0.4830(3) 0.0609(14) Uani 1 1 d . . .
C9 C 1.2242(5) -0.4628(5) 0.4586(5) 0.0845(19) Uani 1 1 d . . .
H9A H 1.2355 -0.4096 0.4267 0.101 Uiso 1 1 calc R . .
C10 C 1.3090(6) -0.5271(8) 0.4847(6) 0.105(3) Uani 1 1 d . . .
H10A H 1.3792 -0.5153 0.4705 0.126 Uiso 1 1 calc R . .
C11 C 1.2945(8) -0.6068(7) 0.5303(6) 0.112(3) Uani 1 1 d . . .
H11A H 1.3532 -0.6493 0.5453 0.135 Uiso 1 1 calc R . .
C12 C 1.1948(9) -0.6233(6) 0.5533(5) 0.103(3) Uani 1 1 d . . .
H12A H 1.1849 -0.6766 0.5854 0.123 Uiso 1 1 calc R . .
C13 C 1.1055(7) -0.5613(5) 0.5296(5) 0.081(2) Uani 1 1 d . . .
H13A H 1.0364 -0.5737 0.5455 0.097 Uiso 1 1 calc R . .
C14 C 0.9362(4) -0.4010(4) 0.5098(3) 0.0546(12) Uani 1 1 d . . .
C15 C 0.8311(4) -0.4554(4) 0.4941(4) 0.0576(13) Uani 1 1 d . . .
C16 C 0.8130(5) -0.5212(5) 0.4334(4) 0.0734(16) Uani 1 1 d . . .
H16A H 0.8672 -0.5303 0.4006 0.088 Uiso 1 1 calc R . .
C17 C 0.7148(6) -0.5736(5) 0.4210(5) 0.095(2) Uani 1 1 d . . .
H17A H 0.7034 -0.6179 0.3801 0.114 Uiso 1 1 calc R . .
C18 C 0.6339(5) -0.5602(6) 0.4693(5) 0.089(2) Uani 1 1 d . . .
H18A H 0.5687 -0.5966 0.4618 0.107 Uiso 1 1 calc R . .
C19 C 0.6494(5) -0.4938(6) 0.5279(5) 0.0855(19) Uani 1 1 d . . .
H19A H 0.5940 -0.4836 0.5595 0.103 Uiso 1 1 calc R . .
C20 C 0.7469(5) -0.4417(4) 0.5406(4) 0.0677(15) Uani 1 1 d . . .
H20A H 0.7565 -0.3965 0.5810 0.081 Uiso 1 1 calc R . .
N4 N 0.9525(4) -0.3458(4) 0.5694(3) 0.0699(12) Uani 1 1 d . . .
C22 C 1.1873(6) -0.1998(4) 0.6493(3) 0.0691(16) Uani 1 1 d . . .
C23 C 1.2035(6) -0.1221(5) 0.7007(4) 0.0837(19) Uani 1 1 d . . .
H23A H 1.1447 -0.0961 0.7238 0.100 Uiso 1 1 calc R . .
C24 C 1.3080(8) -0.0840(4) 0.7169(4) 0.088(2) Uani 1 1 d . . .
H24A H 1.3178 -0.0307 0.7506 0.106 Uiso 1 1 calc R . .
C25 C 1.3798(6) -0.1952(5) 0.6370(4) 0.0848(19) Uani 1 1 d . . .
H25A H 1.4402 -0.2210 0.6156 0.102 Uiso 1 1 calc R . .
C26 C 1.2783(6) -0.2360(4) 0.6163(4) 0.0756(17) Uani 1 1 d . . .
H26A H 1.2699 -0.2874 0.5808 0.091 Uiso 1 1 calc R . .
N7 N 0.7235(12) 0.2900(10) 0.2315(9) 0.071(5) Uani 0.50 1 d PD A 1
O1 O 0.8054(15) 0.3436(14) 0.2475(14) 0.133(6) Uani 0.50 1 d PD A 1
O2 O 0.7210(15) 0.2097(14) 0.2651(12) 0.119(7) Uani 0.50 1 d PD A 1
O3 O 0.6368(15) 0.3270(15) 0.2000(15) 0.124(7) Uani 0.50 1 d PD A 1
N7' N 0.6739(18) 0.2890(13) 0.2209(18) 0.135(12) Uani 0.50 1 d PD B 2
O1' O 0.721(3) 0.3643(15) 0.2400(16) 0.231(19) Uani 0.50 1 d PD B 2
O2' O 0.722(2) 0.2122(19) 0.2306(14) 0.180(14) Uani 0.50 1 d PD B 2
O3' O 0.5933(19) 0.292(2) 0.175(2) 0.192(14) Uani 0.50 1 d PD B 2
O4 O 0.9786(9) 0.2049(10) 0.2965(7) 0.217(5) Uani 1 1 d . . .
H4B H 0.9239 0.2441 0.2895 0.260 Uiso 1 1 d R . .
C27 C 0.9824(12) 0.1592(10) 0.3644(9) 0.160(4) Uani 1 1 d . . .
H27B H 1.0541 0.1276 0.3750 0.192 Uiso 1 1 calc R . .
H27A H 0.9269 0.1074 0.3599 0.192 Uiso 1 1 calc R . .
C28 C 0.9654(15) 0.2183(9) 0.4283(10) 0.195(6) Uani 1 1 d . . .
H28A H 0.9725 0.1786 0.4742 0.292 Uiso 1 1 calc R . .
H28B H 0.8926 0.2466 0.4205 0.292 Uiso 1 1 calc R . .
H28C H 1.0196 0.2701 0.4338 0.292 Uiso 1 1 calc R . .

loop_
_atom_site_aniso_label
_atom_site_aniso_U_11
_atom_site_aniso_U_22
_atom_site_aniso_U_33
_atom_site_aniso_U_23
_atom_site_aniso_U_13
_atom_site_aniso_U_12
Ag1 0.1262(5) 0.1037(4) 0.1437(6) 0.0269(4) 0.0092(4) 0.0623(4)
N1 0.092(4) 0.058(3) 0.096(4) 0.006(3) 0.005(3) 0.019(3)
N6 0.108(5) 0.078(3) 0.078(4) -0.011(3) -0.001(3) -0.042(3)
C21 0.069(4) 0.069(3) 0.079(4) -0.008(3) -0.009(3) 0.013(3)
N5 0.074(3) 0.069(3) 0.071(3) -0.016(3) 0.010(2) -0.011(2)
N2 0.054(3) 0.070(3) 0.072(3) 0.015(3) 0.010(2) 0.014(2)
N3 0.057(3) 0.064(3) 0.063(3) 0.007(2) 0.011(2) 0.010(2)
C2 0.075(4) 0.070(4) 0.093(5) 0.005(4) -0.001(3) 0.014(3)
C1 0.081(4) 0.053(3) 0.088(5) 0.003(3) 0.005(3) 0.009(3)
C5 0.064(3) 0.050(3) 0.069(4) 0.000(3) -0.002(3) 0.002(2)
C4 0.079(4) 0.059(3) 0.096(5) 0.013(3) 0.015(4) 0.002(3)
C3 0.124(7) 0.067(4) 0.093(5) 0.021(4) 0.009(5) 0.021(4)
C6 0.064(3) 0.051(3) 0.067(4) 0.000(3) 0.016(3) 0.003(2)
C7 0.046(3) 0.046(3) 0.070(4) 0.002(3) 0.004(3) 0.004(2)
C8 0.062(3) 0.063(3) 0.056(3) -0.010(3) 0.000(3) 0.011(3)
C9 0.058(4) 0.087(4) 0.107(6) -0.002(4) 0.003(3) 0.007(3)
C10 0.063(4) 0.137(7) 0.113(6) -0.002(6) -0.003(4) 0.038(5)
C11 0.082(6) 0.111(6) 0.132(8) -0.027(6) -0.039(5) 0.051(5)
C12 0.129(8) 0.076(5) 0.096(6) 0.012(4) -0.018(5) 0.030(5)
C13 0.079(4) 0.086(5) 0.078(5) 0.013(4) 0.009(4) 0.015(3)
C14 0.055(3) 0.051(3) 0.056(3) 0.004(3) 0.004(2) 0.007(2)
C15 0.045(3) 0.062(3) 0.063(4) 0.005(3) -0.002(3) 0.009(2)
C16 0.065(4) 0.087(4) 0.068(4) -0.008(3) 0.007(3) -0.005(3)
C17 0.065(4) 0.112(6) 0.106(6) -0.024(4) -0.002(4) -0.009(4)
C18 0.056(4) 0.114(5) 0.096(6) 0.002(4) -0.003(4) -0.010(3)
C19 0.050(4) 0.111(5) 0.096(5) 0.007(5) 0.014(3) 0.008(3)
C20 0.061(4) 0.080(4) 0.062(4) -0.004(3) 0.010(3) 0.010(3)
N4 0.066(3) 0.075(3) 0.068(3) -0.006(3) 0.006(2) 0.003(2)
C22 0.092(4) 0.060(3) 0.050(3) 0.005(3) -0.014(3) -0.007(3)
C23 0.097(5) 0.068(4) 0.080(4) -0.022(3) -0.016(4) 0.012(3)
C24 0.132(7) 0.053(3) 0.078(5) -0.012(3) 0.001(5) -0.003(4)
C25 0.100(5) 0.083(4) 0.073(4) -0.016(4) 0.019(4) -0.034(4)
C26 0.086(5) 0.067(3) 0.073(4) -0.011(3) 0.005(3) -0.013(3)
N7 0.097(15) 0.063(10) 0.061(7) -0.006(7) 0.040(8) 0.015(8)
O1 0.167(15) 0.081(10) 0.167(14) -0.009(8) 0.080(13) -0.016(11)
O2 0.155(12) 0.088(11) 0.112(18) 0.045(11) 0.009(10) -0.026(8)
O3 0.109(17) 0.109(16) 0.158(19) 0.064(15) 0.030(12) 0.010(11)
N7' 0.11(2) 0.11(2) 0.20(3) 0.058(19) 0.09(2) 0.034(19)
O1' 0.43(6) 0.076(13) 0.21(3) -0.032(12) 0.14(4) -0.09(2)
O2' 0.33(3) 0.103(16) 0.104(19) -0.015(13) 0.026(17) 0.006(16)
O3' 0.103(16) 0.25(3) 0.24(3) -0.02(2) 0.058(16) -0.025(15)
O4 0.157(8) 0.306(13) 0.190(10) 0.072(10) 0.033(7) -0.044(8)
C27 0.190(13) 0.156(10) 0.140(10) 0.010(9) 0.042(9) -0.015(9)
C28 0.268(18) 0.131(10) 0.181(14) -0.048(9) 0.012(12) -0.028(10)

loop_
_atom_type_symbol
_atom_type_description
_atom_type_scat_dispersion_real
_atom_type_scat_dispersion_imag
_atom_type_scat_source
C C 0.0033 0.0016 'International Tables Vol C Tables 4.2.6.8 and 6.1.1.4'
H H 0.0000 0.0000 'International Tables Vol C Tables 4.2.6.8 and 6.1.1.4'
N N 0.0061 0.0033 'International Tables Vol C Tables 4.2.6.8 and 6.1.1.4'
O O 0.0106 0.0060 'International Tables Vol C Tables 4.2.6.8 and 6.1.1.4'
Ag Ag -0.8971 1.1015 'International Tables Vol C Tables 4.2.6.8 and 6.1.1.4'

loop_
_geom_angle_atom_site_label_1
_geom_angle_atom_site_label_2
_geom_angle_atom_site_label_3
_geom_angle
_geom_angle_site_symmetry_1
_geom_angle_site_symmetry_3
N6 Ag1 N1 155.9(2) 2_454 .
N6 Ag1 O2 118.8(5) 2_454 .
N1 Ag1 O2 85.2(5) . .
C3 N1 C2 119.4(6) . .
C3 N1 Ag1 121.9(5) . .
C2 N1 Ag1 118.7(5) . .
C24 N6 C25 116.6(6) . .
C24 N6 Ag1 121.6(5) . 2_655
C25 N6 Ag1 121.2(6) . 2_655
N5 C21 C22 118.7(6) . .
N5 C21 H21A 120.7 . .
C22 C21 H21A 120.7 . .
C21 N5 N4 113.1(5) . .
C6 N2 N3 112.7(4) . .
C7 N3 N2 112.0(4) . .
N1 C2 C1 122.3(6) . .
N1 C2 H2A 118.8 . .
C1 C2 H2A 118.8 . .
C5 C1 C2 119.3(6) . .
C5 C1 H1A 120.4 . .
C2 C1 H1A 120.4 . .
C1 C5 C4 118.8(5) . .
C1 C5 C6 121.6(5) . .
C4 C5 C6 119.6(5) . .
C5 C4 C3 117.7(7) . .
C5 C4 H4A 121.1 . .
C3 C4 H4A 121.1 . .
N1 C3 C4 122.5(7) . .
N1 C3 H3A 118.8 . .
C4 C3 H3A 118.8 . .
N2 C6 C5 120.1(5) . .
N2 C6 H6A 120.0 . .
C5 C6 H6A 120.0 . .
N3 C7 C8 118.6(5) . .
N3 C7 C14 122.4(5) . .
C8 C7 C14 118.8(5) . .
C13 C8 C9 120.6(6) . .
C13 C8 C7 120.3(6) . .
C9 C8 C7 119.1(5) . .
C10 C9 C8 116.4(7) . .
C10 C9 H9A 121.8 . .
C8 C9 H9A 121.8 . .
C11 C10 C9 123.2(8) . .
C11 C10 H10A 118.4 . .
C9 C10 H10A 118.4 . .
C12 C11 C10 119.3(7) . .
C12 C11 H11A 120.4 . .
C10 C11 H11A 120.4 . .
C11 C12 C13 120.7(8) . .
C11 C12 H12A 119.6 . .
C13 C12 H12A 119.6 . .
C8 C13 C12 119.8(8) . .
C8 C13 H13A 120.1 . .
C12 C13 H13A 120.1 . .
N4 C14 C15 119.6(5) . .
N4 C14 C7 121.1(5) . .
C15 C14 C7 119.3(5) . .
C16 C15 C20 118.0(5) . .
C16 C15 C14 121.5(5) . .
C20 C15 C14 120.4(5) . .
C17 C16 C15 120.6(6) . .
C17 C16 H16A 119.7 . .
C15 C16 H16A 119.7 . .
C18 C17 C16 120.1(7) . .
C18 C17 H17A 120.0 . .
C16 C17 H17A 120.0 . .
C19 C18 C17 119.9(6) . .
C19 C18 H18A 120.0 . .
C17 C18 H18A 120.0 . .
C18 C19 C20 120.3(6) . .
C18 C19 H19A 119.8 . .
C20 C19 H19A 119.8 . .
C19 C20 C15 121.1(6) . .
C19 C20 H20A 119.5 . .
C15 C20 H20A 119.5 . .
C14 N4 N5 111.3(5) . .
C26 C22 C23 118.4(6) . .
C26 C22 C21 121.6(5) . .
C23 C22 C21 120.0(6) . .
C24 C23 C22 118.6(7) . .
C24 C23 H23A 120.7 . .
C22 C23 H23A 120.7 . .
N6 C24 C23 123.9(6) . .
N6 C24 H24A 118.1 . .
C23 C24 H24A 118.1 . .
N6 C25 C26 123.4(7) . .
N6 C25 H25A 118.3 . .
C26 C25 H25A 118.3 . .
C25 C26 C22 119.1(6) . .
C25 C26 H26A 120.5 . .
C22 C26 H26A 120.5 . .
O3 N7 O2 120.0(11) . .
O3 N7 O1 118.9(11) . .
O2 N7 O1 118.2(11) . .
N7 O2 Ag1 123.6(11) . .
O3' N7' O2' 118.5(13) . .
O3' N7' O1' 118.8(13) . .
O2' N7' O1' 119.6(13) . .
C27 O4 H4B 111.3 . .
O4 C27 C28 116.4(14) . .
O4 C27 H27B 108.2 . .
C28 C27 H27B 108.2 . .
O4 C27 H27A 108.2 . .
C28 C27 H27A 108.2 . .
H27B C27 H27A 107.3 . .
C27 C28 H28A 109.5 . .
C27 C28 H28B 109.5 . .
H28A C28 H28B 109.5 . .
C27 C28 H28C 109.5 . .
H28A C28 H28C 109.5 . .
H28B C28 H28C 109.5 . .

loop_
_geom_bond_atom_site_label_1
_geom_bond_atom_site_label_2
_geom_bond_distance
_geom_bond_site_symmetry_2
Ag1 N6 2.158(6) 2_454
Ag1 N1 2.179(5) .
Ag1 O2 2.706(17) .
N1 C3 1.318(10) .
N1 C2 1.324(9) .
N6 C24 1.346(10) .
N6 C25 1.347(8) .
N6 Ag1 2.158(6) 2_655
C21 N5 1.255(8) .
C21 C22 1.469(9) .
C21 H21A 0.9300 .
N5 N4 1.424(7) .
N2 C6 1.254(7) .
N2 N3 1.411(6) .
N3 C7 1.276(7) .
C2 C1 1.377(8) .
C2 H2A 0.9300 .
C1 C5 1.387(8) .
C1 H1A 0.9300 .
C5 C4 1.383(8) .
C5 C6 1.473(7) .
C4 C3 1.410(10) .
C4 H4A 0.9300 .
C3 H3A 0.9300 .
C6 H6A 0.9300 .
C7 C8 1.487(8) .
C7 C14 1.513(8) .
C8 C13 1.368(9) .
C8 C9 1.407(9) .
C9 C10 1.387(10) .
C9 H9A 0.9300 .
C10 C11 1.365(15) .
C10 H10A 0.9300 .
C11 C12 1.340(12) .
C11 H11A 0.9300 .
C12 C13 1.397(11) .
C12 H12A 0.9300 .
C13 H13A 0.9300 .
C14 N4 1.276(7) .
C14 C15 1.474(8) .
C15 C16 1.380(9) .
C15 C20 1.391(8) .
C16 C17 1.385(10) .
C16 H16A 0.9300 .
C17 C18 1.379(11) .
C17 H17A 0.9300 .
C18 C19 1.357(11) .
C18 H18A 0.9300 .
C19 C20 1.375(9) .
C19 H19A 0.9300 .
C20 H20A 0.9300 .
C22 C26 1.393(9) .
C22 C23 1.382(9) .
C23 C24 1.370(11) .
C23 H23A 0.9300 .
C24 H24A 0.9300 .
C25 C26 1.362(9) .
C25 H25A 0.9300 .
C26 H26A 0.9300 .
N7 O3 1.236(14) .
N7 O2 1.237(15) .
N7 O1 1.239(14) .
N7' O3' 1.195(19) .
N7' O2' 1.197(19) .
N7' O1' 1.197(19) .
O4 C27 1.332(15) .
O4 H4B 0.8500 .
C27 C28 1.407(18) .
C27 H27B 0.9700 .
C27 H27A 0.9700 .
C28 H28A 0.9600 .
C28 H28B 0.9600 .
C28 H28C 0.9600 .
